data_7109959
loop_
_publ_author_name
'Xiao-Chen Shan'
'Fei-Long Jiang'
'Hua-bin Zhang'
'Xiang-Ying Qian'
'Lian Chen'
'Ming-Yan Wu'
'Shaeel A. AL-Thabaiti'
'Mao-Chun Hong'

_publ_section_title
;
 A solid AND logic stimuli-responsive material with bright nondestructive
 performance designed by sensitive cuprophilicity
;
_journal_name_full Chem.Commun.
_journal_page_first 10227
_journal_paper_doi 10.1039/c3cc43241f
_journal_volume 49
_journal_year 2013
_chemical_formula_moiety 'C62 H59 O10 P4 Cu4 I4'
_chemical_formula_sum 'C62 H59 Cu4 I4 O9.86 P4'
_chemical_formula_weight 1847.49
_chemical_name_systematic
;
?
;
_space_group_IT_number 2
_symmetry_cell_setting triclinic
_symmetry_space_group_name_Hall '-P 1'
_symmetry_space_group_name_H-M 'P -1'
_atom_sites_solution_hydrogens geom
_atom_sites_solution_primary direct
_atom_sites_solution_secondary difmap
_audit_creation_method SHELXL-97
_cell_angle_alpha 93.117(4)
_cell_angle_beta 91.872(4)
_cell_angle_gamma 113.996(6)
_cell_formula_units_Z 2
_cell_length_a 12.7974(16)
_cell_length_b 13.9384(19)
_cell_length_c 22.801(2)
_cell_measurement_reflns_used 6912
_cell_measurement_temperature 113(2)
_cell_measurement_theta_max 27.5594
_cell_measurement_theta_min 2.0259
_cell_volume 3703.4(8)
_computing_cell_refinement 'CrystalClear (Rigaku Inc., 2008)'
_computing_data_collection 'CrystalClear (Rigaku Inc., 2008)'
_computing_data_reduction 'CrystalClear (Rigaku Inc., 2008)'
_computing_molecular_graphics 'Bruker SHELXTL'
_computing_publication_material 'Bruker SHELXTL'
_computing_structure_refinement 'SHELXL-97 (Sheldrick, 1997)'
_computing_structure_solution 'SHELXS-97 (Sheldrick, 1990)'
_diffrn_ambient_temperature 113(2)
_diffrn_measured_fraction_theta_full 0.996
_diffrn_measured_fraction_theta_max 0.996
_diffrn_measurement_device_type 'Bruker P4'
_diffrn_measurement_method '\w scans'
_diffrn_radiation_monochromator graphite
_diffrn_radiation_source 'fine-focus sealed tube'
_diffrn_radiation_type MoK\a
_diffrn_radiation_wavelength 0.71073
_diffrn_reflns_av_R_equivalents 0.0481
_diffrn_reflns_av_sigmaI/netI 0.0544
_diffrn_reflns_limit_h_max 15
_diffrn_reflns_limit_h_min -15
_diffrn_reflns_limit_k_max 16
_diffrn_reflns_limit_k_min -16
_diffrn_reflns_limit_l_max 27
_diffrn_reflns_limit_l_min -27
_diffrn_reflns_number 37185
_diffrn_reflns_theta_full 25.00
_diffrn_reflns_theta_max 25.00
_diffrn_reflns_theta_min 2.03
_exptl_absorpt_coefficient_mu 2.935
_exptl_absorpt_correction_T_max 0.5914
_exptl_absorpt_correction_T_min 0.4730
_exptl_absorpt_correction_type multi-scan
_exptl_crystal_colour colorless
_exptl_crystal_density_diffrn 1.657
_exptl_crystal_density_method 'not measured'
_exptl_crystal_description Prism
_exptl_crystal_F_000 1796
_exptl_crystal_size_max 0.30
_exptl_crystal_size_mid 0.20
_exptl_crystal_size_min 0.20
_refine_diff_density_max 1.464
_refine_diff_density_min -0.802
_refine_diff_density_rms 0.135
_refine_ls_extinction_method none
_refine_ls_goodness_of_fit_ref 1.058
_refine_ls_hydrogen_treatment constr
_refine_ls_matrix_type full
_refine_ls_number_parameters 685
_refine_ls_number_reflns 13010
_refine_ls_number_restraints 27
_refine_ls_restrained_S_all 1.059
_refine_ls_R_factor_all 0.0827
_refine_ls_R_factor_gt 0.0589
_refine_ls_shift/su_max 0.001
_refine_ls_shift/su_mean 0.000
_refine_ls_structure_factor_coef Fsqd
_refine_ls_weighting_details 'calc w=1/[\s^2^(Fo^2^)+(0.0823P)^2^+5.8183P] where P=(Fo^2^+2Fc^2^)/3'
_refine_ls_weighting_scheme calc
_refine_ls_wR_factor_gt 0.1488
_refine_ls_wR_factor_ref 0.1687
_reflns_number_gt 9299
_reflns_number_total 13010
_reflns_threshold_expression >2sigma(I)
_cod_data_source_file c3cc43241f.txt
_cod_data_source_block 1
_cod_original_sg_symbol_H-M 'P-1 '
_cod_database_code 7109959

loop_
_symmetry_equiv_pos_as_xyz
'x, y, z'
'-x, -y, -z'

loop_
_atom_site_label
_atom_site_type_symbol
_atom_site_fract_x
_atom_site_fract_y
_atom_site_fract_z
_atom_site_U_iso_or_equiv
_atom_site_adp_type
_atom_site_occupancy
_atom_site_symmetry_multiplicity
_atom_site_calc_flag
_atom_site_refinement_flags
_atom_site_disorder_assembly
_atom_site_disorder_group
I1 I 0.03061(5) 0.59411(4) 0.19949(2) 0.05557(16) Uani 1 1 d . . .
I4 I -0.16858(5) 0.76674(4) 0.24826(2) 0.05550(16) Uani 1 1 d . . .
I3 I 0.14387(5) 0.81872(4) 0.35622(2) 0.05299(16) Uani 1 1 d . . .
I2 I 0.17664(5) 0.93137(4) 0.18573(2) 0.05953(17) Uani 1 1 d . . .
Cu1 Cu -0.03622(10) 0.67158(8) 0.29419(5) 0.0615(3) Uani 1 1 d . . .
Cu3 Cu 0.04444(10) 0.90308(8) 0.27946(5) 0.0608(3) Uani 1 1 d . . .
Cu4 Cu 0.19439(9) 0.77816(9) 0.24726(5) 0.0646(3) Uani 1 1 d . . .
Cu2 Cu -0.01903(12) 0.75767(10) 0.17038(5) 0.0739(3) Uani 1 1 d . . .
P4 P 0.3615(2) 0.76219(19) 0.23935(10) 0.0595(6) Uani 1 1 d . . .
P3 P 0.05291(19) 1.05378(16) 0.32506(9) 0.0503(5) Uani 1 1 d . . .
P1 P -0.1547(2) 0.54194(17) 0.34585(9) 0.0545(5) Uani 1 1 d . . .
P2 P -0.0995(3) 0.7213(2) 0.07841(12) 0.0854(9) Uani 1 1 d . . .
C37 C 0.0308(7) 1.1466(6) 0.2786(4) 0.0509(19) Uani 1 1 d . . .
C52 C 0.3893(8) 0.6748(8) 0.2881(4) 0.064(2) Uani 1 1 d . . .
C7 C -0.0933(9) 0.4644(7) 0.3839(4) 0.062(2) Uani 1 1 d . . .
C2 C -0.1930(8) 0.6900(8) 0.4181(4) 0.063(2) Uani 1 1 d . . .
H2 H -0.1382 0.7402 0.3958 0.075 Uiso 1 1 calc R . .
C38 C 0.0029(8) 1.1222(7) 0.2195(4) 0.068(2) Uani 1 1 d . . .
H38 H -0.0017 1.0565 0.2029 0.081 Uiso 1 1 calc R . .
C31 C -0.0489(8) 1.0399(6) 0.3812(4) 0.056(2) Uani 1 1 d . . .
C44 C 0.2929(8) 1.1587(8) 0.3301(4) 0.072(3) Uani 1 1 d . A .
H44A H 0.2988 1.2177 0.3062 0.086 Uiso 1 1 calc R . .
H44B H 0.2840 1.0977 0.3030 0.086 Uiso 1 1 calc R . .
C43 C 0.1890(7) 1.1300(7) 0.3668(4) 0.064(2) Uani 1 1 d . . .
H43A H 0.1870 1.1955 0.3847 0.077 Uiso 1 1 calc R . .
H43B H 0.1975 1.0887 0.3993 0.077 Uiso 1 1 calc R . .
C1 C -0.2217(7) 0.5847(7) 0.4054(4) 0.056(2) Uani 1 1 d . . .
C36 C -0.0192(9) 1.0749(8) 0.4393(4) 0.069(2) Uani 1 1 d . . .
H36 H 0.0592 1.1079 0.4527 0.083 Uiso 1 1 calc R . .
C58 C 0.3696(10) 0.6955(10) 0.1681(4) 0.086(3) Uani 1 1 d . . .
H58A H 0.4443 0.6900 0.1674 0.103 Uiso 1 1 calc R . .
H58B H 0.3085 0.6232 0.1644 0.103 Uiso 1 1 calc R . .
C3 C -0.2434(9) 0.7240(9) 0.4633(4) 0.077(3) Uani 1 1 d . . .
H3 H -0.2250 0.7970 0.4708 0.092 Uiso 1 1 calc R . .
C6 C -0.3027(9) 0.5106(9) 0.4386(5) 0.077(3) Uani 1 1 d . . .
H6 H -0.3258 0.4373 0.4294 0.093 Uiso 1 1 calc R . .
C53 C 0.4985(9) 0.6876(9) 0.3054(5) 0.082(3) Uani 1 1 d . . .
H53 H 0.5629 0.7469 0.2947 0.098 Uiso 1 1 calc R . .
C39 C -0.0189(11) 1.1880(9) 0.1831(5) 0.092(3) Uani 1 1 d . . .
H39 H -0.0334 1.1708 0.1419 0.111 Uiso 1 1 calc R . .
C42 C 0.0313(8) 1.2416(7) 0.3024(5) 0.071(3) Uani 1 1 d . . .
H42 H 0.0478 1.2594 0.3434 0.085 Uiso 1 1 calc R . .
C47 C 0.4862(10) 0.9611(9) 0.2858(7) 0.111(5) Uani 1 1 d . . .
H47 H 0.4212 0.9506 0.3078 0.133 Uiso 1 1 calc R . .
C41 C 0.0086(10) 1.3098(8) 0.2681(6) 0.083(3) Uani 1 1 d . . .
H41 H 0.0115 1.3750 0.2846 0.100 Uiso 1 1 calc R . .
C8 C 0.0183(10) 0.5131(8) 0.4061(5) 0.081(3) Uani 1 1 d . . .
H8 H 0.0626 0.5845 0.3990 0.098 Uiso 1 1 calc R . .
C34 C -0.2167(12) 1.0116(9) 0.4624(6) 0.086(3) Uani 1 1 d . . .
H34 H -0.2733 1.0001 0.4903 0.104 Uiso 1 1 calc R . .
C5 C -0.3486(10) 0.5467(11) 0.4855(5) 0.088(3) Uani 1 1 d . . .
H5 H -0.4004 0.4975 0.5094 0.105 Uiso 1 1 calc R . .
C10 C 0.0021(19) 0.3578(15) 0.4491(6) 0.123(6) Uani 1 1 d . . .
H10 H 0.0356 0.3216 0.4720 0.148 Uiso 1 1 calc R . .
C46 C 0.4887(8) 0.8825(9) 0.2471(5) 0.077(3) Uani 1 1 d . . .
C32 C -0.1648(9) 0.9854(9) 0.3635(5) 0.082(3) Uani 1 1 d . . .
H32 H -0.1876 0.9545 0.3245 0.099 Uiso 1 1 calc R . .
C11 C -0.1066(18) 0.3062(11) 0.4287(8) 0.126(6) Uani 1 1 d . . .
H11 H -0.1496 0.2352 0.4370 0.151 Uiso 1 1 calc R . .
C59 C 0.3569(11) 0.7523(11) 0.1181(5) 0.097(4) Uani 1 1 d . . .
H59A H 0.4044 0.8285 0.1263 0.117 Uiso 1 1 calc R . .
H59B H 0.2759 0.7420 0.1124 0.117 Uiso 1 1 calc R . .
C4 C -0.3200(11) 0.6517(13) 0.4973(5) 0.100(4) Uani 1 1 d . . .
H4 H -0.3528 0.6751 0.5288 0.120 Uiso 1 1 calc R . .
C57 C 0.2993(9) 0.5893(10) 0.3059(5) 0.089(3) Uani 1 1 d . . .
H57 H 0.2232 0.5813 0.2963 0.107 Uiso 1 1 calc R . .
C9 C 0.0673(12) 0.4591(11) 0.4389(6) 0.099(4) Uani 1 1 d . . .
H9 H 0.1449 0.4925 0.4537 0.119 Uiso 1 1 calc R . .
C45 C 0.4017(10) 1.1906(10) 0.3699(6) 0.083(3) Uani 1 1 d . . .
C12 C -0.1553(12) 0.3594(8) 0.3949(6) 0.096(4) Uani 1 1 d . . .
H12 H -0.2321 0.3235 0.3790 0.116 Uiso 1 1 calc R . .
C56 C 0.3160(12) 0.5160(11) 0.3368(6) 0.116(5) Uani 1 1 d . . .
H56 H 0.2519 0.4555 0.3464 0.140 Uiso 1 1 calc R . .
C55 C 0.4244(12) 0.5282(11) 0.3544(5) 0.093(3) Uani 1 1 d . . .
H55 H 0.4361 0.4780 0.3772 0.111 Uiso 1 1 calc R . .
C54 C 0.5137(11) 0.6129(12) 0.3386(5) 0.100(4) Uani 1 1 d . . .
H54 H 0.5893 0.6221 0.3505 0.120 Uiso 1 1 calc R . .
C13 C -0.2843(11) 0.4491(9) 0.3040(4) 0.107(5) Uani 1 1 d D . .
H13A H -0.3294 0.3945 0.3300 0.128 Uiso 1 1 calc R . .
H13B H -0.3314 0.4874 0.2927 0.128 Uiso 1 1 calc R . .
C33 C -0.2476(10) 0.9771(11) 0.4047(6) 0.108(4) Uani 1 1 d . . .
H33 H -0.3265 0.9469 0.3920 0.130 Uiso 1 1 calc R . .
C51 C 0.5888(10) 0.9015(11) 0.2180(6) 0.105(4) Uani 1 1 d . . .
H51 H 0.5918 0.8472 0.1919 0.126 Uiso 1 1 calc R . .
C16 C -0.1327(19) 0.8226(13) 0.0466(5) 0.160(3) Uani 1 1 d D . .
C17 C -0.1656(18) 0.8848(13) 0.0850(4) 0.160(3) Uani 1 1 d D . .
H17 H -0.1643 0.8760 0.1260 0.192 Uiso 1 1 calc R . .
C60 C 0.3944(14) 0.7118(16) 0.0615(6) 0.119(5) Uani 1 1 d . . .
C49 C 0.6780(12) 1.0750(12) 0.2633(10) 0.148(7) Uani 1 1 d U . .
H49 H 0.7426 1.1408 0.2683 0.177 Uiso 1 1 calc R . .
C14 C -0.2645(14) 0.3959(14) 0.2498(6) 0.169(9) Uani 1 1 d D . .
H14A H -0.2349 0.3432 0.2602 0.202 Uiso 1 1 calc R . .
H14B H -0.2077 0.4481 0.2264 0.202 Uiso 1 1 calc R . .
C48 C 0.5866(14) 1.0602(10) 0.2917(10) 0.164(9) Uani 1 1 d . . .
H48 H 0.5857 1.1162 0.3170 0.197 Uiso 1 1 calc R . .
C21 C -0.1277(17) 0.8407(13) -0.0126(5) 0.160(3) Uani 1 1 d D . .
H21 H -0.1037 0.7998 -0.0392 0.192 Uiso 1 1 calc R . .
C35 C -0.1054(12) 1.0617(10) 0.4792(5) 0.086(3) Uani 1 1 d . . .
H35 H -0.0837 1.0891 0.5189 0.104 Uiso 1 1 calc R . .
O1 O -0.4699(9) 0.2879(9) 0.2321(4) 0.139(4) Uani 1 1 d . . .
C40 C -0.0188(11) 1.2804(9) 0.2086(6) 0.101(4) Uani 1 1 d . . .
H40 H -0.0381 1.3252 0.1846 0.121 Uiso 1 1 calc R . .
O8 O 0.4532(12) 0.7727(12) 0.0298(5) 0.179(6) Uani 1 1 d . . .
O7 O 0.3493(14) 0.6129(11) 0.0487(5) 0.176(6) Uani 1 1 d . . .
O2 O -0.3552(11) 0.3366(16) 0.1588(5) 0.280(12) Uani 1 1 d . . .
O6B O 0.4949(13) 1.2509(15) 0.3448(12) 0.099(9) Uani 0.51(4) 1 d P A 2
O5B O 0.4006(14) 1.170(3) 0.4159(8) 0.123(15) Uani 0.59(5) 1 d P A 2
C15 C -0.3810(14) 0.3416(17) 0.2141(7) 0.185(11) Uani 1 1 d . . .
C50 C 0.6808(13) 0.9937(15) 0.2255(8) 0.139(6) Uani 1 1 d U . .
H50 H 0.7476 1.0037 0.2052 0.167 Uiso 1 1 calc R . .
O5A O 0.411(2) 1.1050(17) 0.3919(19) 0.109(13) Uani 0.41(5) 1 d P A 1
O6A O 0.4707(19) 1.2752(16) 0.3872(14) 0.071(11) Uani 0.35(4) 1 d P A 1
C18 C -0.2000(17) 0.9594(13) 0.0642(5) 0.160(3) Uani 1 1 d D . .
H18 H -0.2244 1.0002 0.0907 0.192 Uiso 1 1 calc R . .
C20 C -0.1580(17) 0.9190(13) -0.0335(5) 0.160(3) Uani 1 1 d D . .
H20 H -0.1505 0.9341 -0.0736 0.192 Uiso 1 1 calc R . .
C19 C -0.1989(17) 0.9745(13) 0.0047(5) 0.160(3) Uani 1 1 d D . .
H19 H -0.2263 1.0231 -0.0099 0.192 Uiso 1 1 calc R . .
C25 C 0.1192(14) 0.6491(14) -0.0569(6) 0.192(5) Uani 1 1 d D . .
H25 H 0.1672 0.6333 -0.0831 0.230 Uiso 1 1 calc R . .
C22 C -0.0195(14) 0.6881(14) 0.0237(6) 0.192(5) Uani 1 1 d D . .
C28 C -0.218(2) 0.5948(19) 0.0650(11) 0.188(9) Uiso 1 1 d D . .
C23 C 0.0965(15) 0.7490(13) 0.0265(6) 0.192(5) Uani 1 1 d D . .
H23 H 0.1297 0.8027 0.0575 0.230 Uiso 1 1 calc R . .
C27 C -0.0677(13) 0.6061(12) -0.0199(6) 0.192(5) Uani 1 1 d D . .
H27 H -0.1476 0.5630 -0.0220 0.230 Uiso 1 1 calc R . .
C29 C -0.3130(19) 0.6154(14) 0.0928(11) 0.212(11) Uani 1 1 d D . .
H29A H -0.3239 0.6738 0.0746 0.254 Uiso 1 1 calc R . .
H29B H -0.2945 0.6345 0.1355 0.254 Uiso 1 1 calc R . .
C24 C 0.1659(13) 0.7334(12) -0.0151(6) 0.192(5) Uani 1 1 d D . .
H24 H 0.2445 0.7800 -0.0148 0.230 Uiso 1 1 calc R . .
C30 C -0.427(3) 0.508(3) 0.0818(15) 0.228(12) Uiso 1 1 d . . .
O4 O -0.4464(11) 0.4285(11) 0.0472(6) 0.178(5) Uani 1 1 d . . .
O3 O -0.4959(12) 0.5061(14) 0.1211(9) 0.284(13) Uani 1 1 d . . .
C26 C 0.0023(14) 0.5880(13) -0.0605(6) 0.192(5) Uani 1 1 d D . .
H26 H -0.0303 0.5332 -0.0909 0.230 Uiso 1 1 calc R . .
C62 C 0.5752(7) 1.1508(9) 0.5385(4) 0.244(12) Uiso 1 1 d . . .
H7' H 0.3538 0.5689 0.0188 0.293 Uiso 1 1 d R . .
H3' H -0.5604 0.4349 0.1176 0.293 Uiso 1 1 d R . .
H2' H -0.4217 0.2793 0.1422 0.293 Uiso 1 1 d R . .
O9 O 0.6040(7) 1.2577(9) 0.5416(4) 0.387(15) Uiso 1 1 d R . .
O10 O -0.5239(7) 0.1963(9) 0.0861(4) 0.260(10) Uani 1 1 d R . .
C61 C 0.5487(7) 1.0989(9) 0.4812(4) 0.134(5) Uiso 1 1 d R . .
H10A H -0.5840 0.1392 0.0829 0.161 Uiso 1 1 d R . .
H10B H -0.5115 0.2193 0.0521 0.161 Uiso 1 1 d R . .

loop_
_atom_site_aniso_label
_atom_site_aniso_U_11
_atom_site_aniso_U_22
_atom_site_aniso_U_33
_atom_site_aniso_U_23
_atom_site_aniso_U_13
_atom_site_aniso_U_12
I1 0.0647(3) 0.0537(3) 0.0541(3) 0.0001(2) 0.0042(3) 0.0306(3)
I4 0.0596(3) 0.0629(3) 0.0511(3) 0.0040(2) 0.0001(2) 0.0325(3)
I3 0.0594(3) 0.0578(3) 0.0444(3) 0.0023(2) -0.0032(2) 0.0273(3)
I2 0.0747(4) 0.0630(3) 0.0500(3) 0.0126(2) 0.0134(3) 0.0358(3)
Cu1 0.0673(7) 0.0619(6) 0.0537(6) 0.0082(5) 0.0047(5) 0.0243(5)
Cu3 0.0722(7) 0.0570(6) 0.0599(7) 0.0004(5) 0.0046(5) 0.0337(5)
Cu4 0.0603(6) 0.0760(7) 0.0663(7) 0.0056(5) 0.0034(5) 0.0370(6)
Cu2 0.0936(9) 0.0856(8) 0.0518(7) 0.0059(6) 0.0015(6) 0.0464(7)
P4 0.0538(13) 0.0751(15) 0.0567(14) 0.0057(11) 0.0064(10) 0.0334(11)
P3 0.0571(12) 0.0502(11) 0.0490(12) 0.0011(9) 0.0018(9) 0.0280(10)
P1 0.0636(13) 0.0527(12) 0.0434(12) 0.0060(9) 0.0011(10) 0.0197(10)
P2 0.123(3) 0.0802(18) 0.0588(16) -0.0007(13) -0.0180(16) 0.0504(17)
C37 0.055(5) 0.045(4) 0.052(5) 0.005(3) 0.011(4) 0.020(4)
C52 0.065(6) 0.089(7) 0.050(5) 0.002(5) 0.001(4) 0.045(5)
C7 0.091(7) 0.066(5) 0.048(5) 0.013(4) 0.022(5) 0.047(5)
C2 0.059(5) 0.081(6) 0.051(5) 0.000(4) -0.004(4) 0.032(5)
C38 0.083(6) 0.065(5) 0.065(6) -0.004(4) -0.008(5) 0.043(5)
C31 0.072(6) 0.051(5) 0.057(5) 0.009(4) 0.005(4) 0.035(4)
C44 0.056(5) 0.082(6) 0.070(6) 0.003(5) -0.006(5) 0.021(5)
C43 0.061(5) 0.064(5) 0.061(6) -0.003(4) -0.002(4) 0.019(4)
C1 0.050(5) 0.067(5) 0.054(5) 0.015(4) -0.006(4) 0.027(4)
C36 0.090(7) 0.075(6) 0.050(5) 0.000(4) 0.004(5) 0.041(5)
C58 0.084(7) 0.125(9) 0.064(7) 0.012(6) 0.001(5) 0.056(7)
C3 0.082(7) 0.095(7) 0.061(6) -0.007(5) -0.011(5) 0.046(6)
C6 0.077(7) 0.087(7) 0.084(7) 0.025(6) 0.018(6) 0.047(6)
C53 0.063(6) 0.101(8) 0.088(8) 0.011(6) 0.001(5) 0.042(6)
C39 0.137(10) 0.092(8) 0.070(7) 0.025(6) 0.008(7) 0.066(8)
C42 0.084(7) 0.048(5) 0.082(7) -0.009(4) 0.001(5) 0.030(5)
C47 0.061(7) 0.065(7) 0.202(16) 0.008(8) 0.022(8) 0.020(5)
C41 0.103(8) 0.060(6) 0.106(9) 0.016(6) 0.011(7) 0.051(6)
C8 0.100(8) 0.071(6) 0.087(8) 0.010(5) -0.006(6) 0.050(6)
C34 0.106(9) 0.086(7) 0.085(8) 0.022(6) 0.041(7) 0.053(7)
C5 0.080(7) 0.132(10) 0.080(8) 0.034(7) 0.033(6) 0.069(7)
C10 0.219(19) 0.143(15) 0.083(9) 0.027(9) 0.037(11) 0.146(15)
C46 0.061(6) 0.091(7) 0.087(8) 0.016(6) 0.005(5) 0.039(5)
C32 0.073(7) 0.096(8) 0.075(7) -0.007(6) 0.011(5) 0.032(6)
C11 0.191(17) 0.082(9) 0.148(15) 0.054(9) 0.068(13) 0.091(11)
C59 0.106(9) 0.117(9) 0.091(9) 0.004(7) 0.013(7) 0.069(8)
C4 0.095(9) 0.169(14) 0.076(8) 0.017(8) 0.020(7) 0.092(10)
C57 0.065(6) 0.114(9) 0.098(8) 0.048(7) 0.004(6) 0.042(6)
C9 0.118(10) 0.110(10) 0.094(9) 0.002(7) -0.021(7) 0.074(8)
C45 0.067(7) 0.097(9) 0.081(9) -0.002(7) 0.018(6) 0.030(7)
C12 0.121(10) 0.064(6) 0.117(10) 0.017(6) 0.021(8) 0.048(7)
C56 0.099(9) 0.115(10) 0.131(12) 0.048(9) -0.015(8) 0.037(8)
C55 0.102(9) 0.114(9) 0.083(8) 0.019(7) -0.009(7) 0.064(8)
C54 0.081(8) 0.155(12) 0.093(9) 0.018(8) -0.015(7) 0.078(9)
C13 0.124(10) 0.083(7) 0.056(7) 0.005(5) -0.022(6) -0.013(7)
C33 0.066(7) 0.143(11) 0.111(10) -0.012(9) 0.037(7) 0.039(7)
C51 0.069(7) 0.128(11) 0.107(10) 0.022(8) 0.007(7) 0.027(7)
C16 0.254(9) 0.176(7) 0.108(5) 0.032(5) -0.017(6) 0.146(7)
C17 0.254(9) 0.176(7) 0.108(5) 0.032(5) -0.017(6) 0.146(7)
C60 0.121(12) 0.171(16) 0.053(8) 0.005(9) 0.010(7) 0.048(11)
C49 0.060(8) 0.091(10) 0.26(2) 0.058(10) -0.005(11) -0.004(7)
C14 0.143(14) 0.192(17) 0.085(10) -0.040(11) 0.026(9) -0.014(12)
C48 0.092(11) 0.062(8) 0.32(3) -0.012(11) -0.016(14) 0.021(7)
C21 0.254(9) 0.176(7) 0.108(5) 0.032(5) -0.017(6) 0.146(7)
C35 0.124(10) 0.103(8) 0.057(6) 0.009(6) 0.018(7) 0.071(8)
O1 0.110(7) 0.148(8) 0.092(7) -0.007(6) -0.017(6) -0.011(6)
C40 0.122(10) 0.078(7) 0.123(11) 0.043(7) 0.006(8) 0.056(7)
O8 0.188(12) 0.203(13) 0.095(8) -0.006(8) 0.058(8) 0.025(10)
O7 0.260(16) 0.144(10) 0.113(9) -0.019(8) 0.046(9) 0.072(11)
O2 0.128(10) 0.43(3) 0.091(8) -0.072(12) 0.008(7) -0.064(12)
O6B 0.061(10) 0.098(12) 0.11(2) -0.001(11) 0.003(10) 0.001(8)
O5B 0.089(11) 0.22(4) 0.059(11) 0.002(12) 0.002(8) 0.059(14)
C15 0.100(11) 0.23(2) 0.088(11) -0.055(12) 0.001(9) -0.058(13)
C50 0.078(9) 0.165(14) 0.157(16) 0.067(11) 0.020(10) 0.025(11)
O5A 0.129(19) 0.072(14) 0.14(3) -0.017(13) -0.045(17) 0.058(12)
O6A 0.061(13) 0.059(14) 0.07(2) -0.006(11) -0.006(12) 0.007(10)
C18 0.254(9) 0.176(7) 0.108(5) 0.032(5) -0.017(6) 0.146(7)
C20 0.254(9) 0.176(7) 0.108(5) 0.032(5) -0.017(6) 0.146(7)
C19 0.254(9) 0.176(7) 0.108(5) 0.032(5) -0.017(6) 0.146(7)
C25 0.370(17) 0.201(10) 0.072(4) -0.012(5) 0.022(8) 0.188(12)
C22 0.370(17) 0.201(10) 0.072(4) -0.012(5) 0.022(8) 0.188(12)
C23 0.370(17) 0.201(10) 0.072(4) -0.012(5) 0.022(8) 0.188(12)
C27 0.370(17) 0.201(10) 0.072(4) -0.012(5) 0.022(8) 0.188(12)
C29 0.24(3) 0.096(12) 0.26(3) -0.031(15) -0.03(2) 0.037(15)
C24 0.370(17) 0.201(10) 0.072(4) -0.012(5) 0.022(8) 0.188(12)
O4 0.168(11) 0.177(11) 0.169(12) -0.063(10) 0.002(9) 0.059(9)
O3 0.144(11) 0.261(18) 0.33(2) -0.185(17) 0.076(13) -0.019(11)
C26 0.370(17) 0.201(10) 0.072(4) -0.012(5) 0.022(8) 0.188(12)
O10 0.138(10) 0.46(3) 0.090(8) -0.065(12) -0.006(7) 0.044(14)

loop_
_atom_type_symbol
_atom_type_description
_atom_type_scat_dispersion_real
_atom_type_scat_dispersion_imag
_atom_type_scat_source
C C 0.0033 0.0016 'International Tables Vol C Tables 4.2.6.8 and 6.1.1.4'
H H 0.0000 0.0000 'International Tables Vol C Tables 4.2.6.8 and 6.1.1.4'
O O 0.0106 0.0060 'International Tables Vol C Tables 4.2.6.8 and 6.1.1.4'
P P 0.1023 0.0942 'International Tables Vol C Tables 4.2.6.8 and 6.1.1.4'
Cu Cu 0.3201 1.2651 'International Tables Vol C Tables 4.2.6.8 and 6.1.1.4'
I I -0.4742 1.8119 'International Tables Vol C Tables 4.2.6.8 and 6.1.1.4'

loop_
_geom_angle_atom_site_label_1
_geom_angle_atom_site_label_2
_geom_angle_atom_site_label_3
_geom_angle
Cu1 I1 Cu4 67.14(4)
Cu1 I1 Cu2 70.37(4)
Cu4 I1 Cu2 69.77(4)
Cu3 I4 Cu2 67.99(4)
Cu3 I4 Cu1 67.39(4)
Cu2 I4 Cu1 69.60(4)
Cu1 I3 Cu4 67.69(4)
Cu1 I3 Cu3 67.78(4)
Cu4 I3 Cu3 71.54(4)
Cu2 I2 Cu4 70.43(4)
Cu2 I2 Cu3 67.31(4)
Cu4 I2 Cu3 71.18(4)
P1 Cu1 I3 115.45(7)
P1 Cu1 I1 111.48(7)
I3 Cu1 I1 110.87(4)
P1 Cu1 I4 105.56(7)
I3 Cu1 I4 108.39(4)
I1 Cu1 I4 104.28(4)
P1 Cu1 Cu4 148.20(8)
I3 Cu1 Cu4 56.20(3)
I1 Cu1 Cu4 56.89(3)
I4 Cu1 Cu4 106.08(4)
P1 Cu1 Cu3 142.13(8)
I3 Cu1 Cu3 56.74(3)
I1 Cu1 Cu3 105.15(4)
I4 Cu1 Cu3 54.76(3)
Cu4 Cu1 Cu3 63.54(4)
P3 Cu3 I4 112.91(7)
P3 Cu3 I3 106.44(7)
I4 Cu3 I3 110.11(4)
P3 Cu3 I2 114.14(7)
I4 Cu3 I2 109.88(4)
I3 Cu3 I2 102.78(4)
P3 Cu3 Cu2 148.05(7)
I4 Cu3 Cu2 56.50(4)
I3 Cu3 Cu2 105.44(4)
I2 Cu3 Cu2 55.77(4)
P3 Cu3 Cu1 142.09(8)
I4 Cu3 Cu1 57.84(3)
I3 Cu3 Cu1 55.47(3)
I2 Cu3 Cu1 102.93(4)
Cu2 Cu3 Cu1 62.45(4)
P4 Cu4 I3 116.09(8)
P4 Cu4 I2 114.16(8)
I3 Cu4 I2 104.23(4)
P4 Cu4 I1 105.69(8)
I3 Cu4 I1 109.90(4)
I2 Cu4 I1 106.41(4)
P4 Cu4 Cu1 141.45(8)
I3 Cu4 Cu1 56.11(3)
I2 Cu4 Cu1 103.99(4)
I1 Cu4 Cu1 55.97(3)
P2 Cu2 I2 115.01(10)
P2 Cu2 I4 111.04(11)
I2 Cu2 I4 110.05(5)
P2 Cu2 I1 108.11(9)
I2 Cu2 I1 106.85(5)
I4 Cu2 I1 105.20(5)
P2 Cu2 Cu3 146.98(9)
I2 Cu2 Cu3 56.93(4)
I4 Cu2 Cu3 55.51(3)
I1 Cu2 Cu3 104.71(4)
C46 P4 C52 105.1(5)
C46 P4 C58 105.5(5)
C52 P4 C58 98.3(5)
C46 P4 Cu4 116.2(4)
C52 P4 Cu4 116.8(3)
C58 P4 Cu4 112.9(4)
C31 P3 C37 102.4(4)
C31 P3 C43 101.3(4)
C37 P3 C43 105.0(4)
C31 P3 Cu3 116.2(3)
C37 P3 Cu3 116.6(3)
C43 P3 Cu3 113.5(3)
C7 P1 C1 101.6(4)
C7 P1 C13 107.1(5)
C1 P1 C13 99.0(5)
C7 P1 Cu1 117.1(3)
C1 P1 Cu1 115.3(3)
C13 P1 Cu1 114.6(4)
C22 P2 C28 91.6(9)
C22 P2 C16 103.6(8)
C28 P2 C16 110.5(11)
C22 P2 Cu2 115.8(6)
C28 P2 Cu2 115.2(8)
C16 P2 Cu2 116.9(5)
C38 C37 C42 117.1(8)
C38 C37 P3 121.1(6)
C42 C37 P3 121.5(7)
C57 C52 C53 118.0(9)
C57 C52 P4 119.5(7)
C53 C52 P4 122.4(8)
C8 C7 C12 118.0(10)
C8 C7 P1 118.4(7)
C12 C7 P1 123.5(9)
C1 C2 C3 120.7(10)
C37 C38 C39 123.2(9)
C36 C31 C32 118.6(9)
C36 C31 P3 124.6(7)
C32 C31 P3 116.7(7)
C43 C44 C45 110.3(9)
C44 C43 P3 113.8(6)
C2 C1 C6 119.4(9)
C2 C1 P1 119.9(7)
C6 C1 P1 120.7(7)
C31 C36 C35 120.1(10)
C59 C58 P4 111.9(8)
C4 C3 C2 120.1(11)
C5 C6 C1 118.9(10)
C52 C53 C54 119.4(11)
C38 C39 C40 117.6(11)
C41 C42 C37 122.0(10)
C46 C47 C48 117.5(13)
C42 C41 C40 117.8(10)
C7 C8 C9 120.8(11)
C35 C34 C33 119.1(11)
C4 C5 C6 120.9(11)
C11 C10 C9 123.5(14)
C47 C46 C51 118.3(11)
C47 C46 P4 116.4(8)
C51 C46 P4 125.3(10)
C31 C32 C33 118.9(10)
C10 C11 C12 118.1(14)
C58 C59 C60 110.3(11)
C5 C4 C3 119.9(11)
C56 C57 C52 121.7(10)
C10 C9 C8 118.5(13)
O5B C45 O6A 86(2)
O5B C45 O6B 123.9(18)
O6A C45 O6B 51.9(13)
O5B C45 O5A 51.1(15)
O6A C45 O5A 117.9(18)
O6B C45 O5A 113(2)
O5B C45 C44 122.8(14)
O6A C45 C44 130.4(15)
O6B C45 C44 113.1(14)
O5A C45 C44 111.4(13)
C7 C12 C11 121.0(14)
C57 C56 C55 120.7(13)
C54 C55 C56 118.4(11)
C55 C54 C53 121.7(10)
C14 C13 P1 115.3(10)
C34 C33 C32 121.3(12)
C50 C51 C46 122.3(15)
C21 C16 C17 119.1(7)
C21 C16 P2 124.3(8)
C17 C16 P2 116.6(8)
C18 C17 C16 120.8(7)
O8 C60 O7 123.2(16)
O8 C60 C59 119.6(18)
O7 C60 C59 116.7(15)
C48 C49 C50 119.7(14)
C13 C14 C15 107.1(13)
C49 C48 C47 122.2(17)
C16 C21 C20 120.2(7)
C34 C35 C36 121.5(11)
C41 C40 C39 122.1(10)
O1 C15 O2 124.0(12)
O1 C15 C14 127.0(16)
O2 C15 C14 105.3(14)
C51 C50 C49 119.9(16)
C19 C18 C17 119.8(7)
C19 C20 C21 119.7(7)
C18 C19 C20 120.2(7)
C24 C25 C26 119.8(7)
C23 C22 C27 119.7(7)
C23 C22 P2 116.2(9)
C27 C22 P2 124.1(10)
C29 C28 P2 101.4(16)
C22 C23 C24 121.1(7)
C26 C27 C22 119.3(7)
C28 C29 C30 106(2)
C25 C24 C23 119.2(7)
O4 C30 O3 121(3)
O4 C30 C29 130(3)
O3 C30 C29 109(3)
C25 C26 C27 120.5(7)
O9 C62 C61 115.9

loop_
_geom_bond_atom_site_label_1
_geom_bond_atom_site_label_2
_geom_bond_distance
I1 Cu1 2.6792(13)
I1 Cu4 2.7081(13)
I1 Cu2 2.7123(14)
I4 Cu3 2.6574(13)
I4 Cu2 2.6882(14)
I4 Cu1 2.7545(13)
I3 Cu1 2.6730(12)
I3 Cu4 2.6757(13)
I3 Cu3 2.7130(12)
I2 Cu2 2.6785(15)
I2 Cu4 2.6981(13)
I2 Cu3 2.7148(13)
Cu1 P1 2.252(2)
Cu1 Cu4 2.9791(17)
Cu1 Cu3 3.0036(16)
Cu3 P3 2.253(2)
Cu3 Cu2 2.9890(16)
Cu4 P4 2.251(2)
Cu2 P2 2.244(3)
P4 C46 1.795(11)
P4 C52 1.822(9)
P4 C58 1.855(11)
P3 C31 1.817(9)
P3 C37 1.817(8)
P3 C43 1.829(9)
P1 C7 1.813(9)
P1 C1 1.827(9)
P1 C13 1.831(10)
P2 C22 1.796(11)
P2 C28 1.80(2)
P2 C16 1.810(9)
C37 C38 1.371(12)
C37 C42 1.400(11)
C52 C57 1.370(14)
C52 C53 1.376(13)
C7 C8 1.373(14)
C7 C12 1.394(14)
C2 C1 1.371(12)
C2 C3 1.394(13)
C38 C39 1.372(13)
C31 C36 1.373(12)
C31 C32 1.398(13)
C44 C43 1.517(13)
C44 C45 1.526(15)
C1 C6 1.407(13)
C36 C35 1.412(15)
C58 C59 1.463(15)
C3 C4 1.381(16)
C6 C5 1.403(14)
C53 C54 1.393(16)
C39 C40 1.383(16)
C42 C41 1.376(14)
C47 C46 1.380(16)
C47 C48 1.450(17)
C41 C40 1.386(16)
C8 C9 1.390(14)
C34 C35 1.338(16)
C34 C33 1.364(17)
C5 C4 1.365(17)
C10 C11 1.33(2)
C10 C9 1.35(2)
C46 C51 1.396(15)
C32 C33 1.413(14)
C11 C12 1.392(18)
C59 C60 1.549(18)
C57 C56 1.353(15)
C45 O5B 1.102(19)
C45 O6A 1.19(2)
C45 O6B 1.32(2)
C45 O5A 1.36(2)
C56 C55 1.371(16)
C55 C54 1.343(17)
C13 C14 1.488(9)
C51 C50 1.34(2)
C16 C21 1.387(8)
C16 C17 1.390(8)
C17 C18 1.384(8)
C60 O8 1.178(18)
C60 O7 1.272(19)
C49 C48 1.30(2)
C49 C50 1.40(2)
C14 C15 1.55(2)
C21 C20 1.398(8)
O1 C15 1.181(17)
O2 C15 1.319(18)
C18 C19 1.382(8)
C20 C19 1.385(8)
C25 C24 1.385(8)
C25 C26 1.385(8)
C22 C23 1.375(8)
C22 C27 1.393(8)
C28 C29 1.507(10)
C23 C24 1.387(8)
C27 C26 1.391(8)
C29 C30 1.61(3)
C30 O4 1.26(3)
C30 O3 1.27(3)
C62 O9 1.3786
C62 C61 1.4194
